data_7716643
loop_
_publ_author_name
'Pankov, Roman O.'
'Tarabrin, Ignatii R.'
'Son, Alexandra G.'
'Minyaev, Mikhail E.'
'Prima, Darya O.'
'Ananikov, Valentine P.'

_publ_section_title
;
 Synthesis and comparative study of (NHC<sub>F</sub>)PdCl<sub>2</sub>Py
 and (NHC<sub>F</sub>)Ni(Cp)Cl complexes: investigation of the electronic
 properties of NHC ligands and complex characteristics.
;
_journal_issue 30
_journal_name_full 'Dalton transactions (Cambridge, England : 2003)'
_journal_page_first 12503
_journal_page_last 12518
_journal_paper_doi 10.1039/d4dt01304b
_journal_volume 53
_journal_year 2024
_chemical_formula_moiety 'C20 H15 Cl F2 N2 Ni'
_chemical_formula_sum 'C20 H15 Cl F2 N2 Ni'
_chemical_formula_weight 415.50
_space_group_crystal_system monoclinic
_space_group_IT_number 14
_space_group_name_Hall '-P 2ybc'
_space_group_name_H-M_alt 'P 1 21/c 1'
_atom_sites_solution_hydrogens difmap
_atom_sites_solution_primary dual
_atom_sites_solution_secondary difmap
_audit_creation_date 2024-04-13
_audit_creation_method
;
Olex2 1.5
(compiled 2021.12.09 svn.r5202d8cf for OlexSys, GUI svn.r6439)
;
_audit_update_record
;
2024-04-13 deposited with the CCDC.	2024-07-16 downloaded from the CCDC.
;
_cell_angle_alpha 90
_cell_angle_beta 95.3896(5)
_cell_angle_gamma 90
_cell_formula_units_Z 4
_cell_length_a 10.82250(6)
_cell_length_b 7.90636(4)
_cell_length_c 20.14341(12)
_cell_measurement_reflns_used 22372
_cell_measurement_temperature 100.00(10)
_cell_measurement_theta_max 79.5740
_cell_measurement_theta_min 2.1920
_cell_volume 1715.983(17)
_computing_cell_refinement 'CrysAlisPro 1.171.43.117a (Rigaku OD, 2024)'
_computing_data_collection 'CrysAlisPro system (CCD 43.117a 64-bit (release 26-03-2024))'
_computing_data_reduction 'CrysAlisPro 1.171.43.117a (Rigaku OD, 2024)'
_computing_molecular_graphics 'Olex2 1.5 (Dolomanov et al., 2009)'
_computing_publication_material 'Olex2 1.5 (Dolomanov et al., 2009)'
_computing_structure_refinement 'SHELXL  (Sheldrick, 2015)'
_computing_structure_solution 'SHELXT  (Sheldrick, 2015)'
_diffrn_ambient_environment N~2~
_diffrn_ambient_temperature 100.00(10)
_diffrn_detector 'Hybrid Pixel Array Detector'
_diffrn_detector_area_resol_mean 10.0000
_diffrn_detector_type HyPix
_diffrn_measured_fraction_theta_full 1.000
_diffrn_measured_fraction_theta_max 0.997
_diffrn_measurement_details
;
List of Runs (angles in degrees, time in seconds):

  # Type    Start    End  Width  t~exp~   \w     \q     \k     \f   Frames
#--------------------------------------------------------------------------
  1  \w     44.00 105.00   0.50    0.32    --  117.50 -77.00  90.00  122
  2  \w     44.00 105.00   0.50    0.32    --  117.50 -77.00 120.00  122
  3  \w     44.00 105.00   0.50    0.32    --  117.50 -77.00   0.00  122
  4  \w     44.00 105.00   0.50    0.32    --  117.50 -77.00  30.00  122
  5  \w     44.00  71.00   0.50    0.32    --  117.50 -61.00   0.00   54
  6  \w     44.00 105.00   0.50    0.32    --  117.50 -77.00 -60.00  122
  7  \w     44.00 105.00   0.50    0.32    --  117.50 -77.00-120.00  122
  8  \w     44.00 105.00   0.50    0.32    --  117.50 -77.00-180.00  122
  9  \w     44.00  69.00   0.50    0.32    --  117.50 -61.00-180.00   50
 10  \w    -34.00  43.00   0.50    0.09    --   42.78 -38.00-150.00  154
 11  \w     34.00  95.00   0.50    0.09    --   42.78-125.00-180.00  122
 12  \w     46.00 111.00   0.50    0.32    --  117.50-125.00 -30.00  130
 13  \w     49.00 104.00   0.50    0.32    --  117.50 -95.00   0.00  110
 14  \w     48.00  74.00   0.50    0.32    --  117.50 -95.00-120.00   52
 15  \w     44.00 105.00   0.50    0.32    --  117.50 -95.00-180.00  122
 16  \w     44.00 105.00   0.50    0.32    --  117.50 -95.00-150.00  122
 17  \w    115.00 151.00   0.50    0.32    --  117.50 -86.00 -98.77   72
 18  \w     44.00 149.00   0.50    0.32    --  117.50 -83.00 -42.45  210
 19  \w     44.00 149.00   0.50    0.32    --  117.50 -83.00 -42.45  210
 20  \w    121.00 147.00   0.50    0.32    --  117.50 -88.00  83.46   52
 21  \w     49.00 115.00   0.50    0.32    --  117.50 -88.00  83.46  132
 22  \w     44.00 150.00   0.50    0.32    --  117.50 -85.00 102.24  212
 23  \w     67.00 177.00   0.50    0.32    --  117.50  15.00 120.00  220
 24  \w     89.00 178.00   0.50    0.32    --  117.50  77.00 150.00  178
 25  \w     95.00 178.00   0.50    0.32    --  117.50  45.00 150.00  166
 26  \w     94.00 178.00   0.50    0.32    --  117.50  30.00 150.00  168
 27  \w    113.00 138.00   0.50    0.32    --  117.50  61.00  60.00   50
 28  \w    141.00 170.00   0.50    0.32    --  117.50  61.00  60.00   58
 29  \w     94.00 178.00   0.50    0.32    --  117.50  30.00  30.00  168
 30  \w     94.00 178.00   0.50    0.32    --  117.50  30.00  30.00  168
 31  \w      6.00 124.00   0.50    0.09    --   42.78  18.00 128.00  236
 32  \w     81.00 178.00   0.50    0.32    --  117.50  18.00 128.00  194
 33  \w     81.00 178.00   0.50    0.32    --  117.50  18.00 128.00  194
 34  \w    115.00 151.00   0.50    0.32    --  117.50  30.00 -90.00   72
 35  \w    118.00 144.00   0.50    0.32    --  117.50  45.00-180.00   52
 36  \w    130.00 156.00   0.50    0.32    --  117.50 125.00 -60.00   52
 37  \w     95.00 178.00   0.50    0.32    --  117.50 125.00   0.00  166
 38  \w     95.00 178.00   0.50    0.32    --  117.50 125.00   0.00  166
 39  \w   -123.00  -9.00   0.50    0.09    --  -42.78 -18.00 -39.00  228
 40  \w   -177.00 -62.00   0.50    0.32    --  -96.00 -18.00 -39.00  230
 41  \w    -71.00 -22.00   0.50    0.32    --  -96.00  61.00 -90.00   98
 42  \w    -27.00  38.00   0.50    0.09    --  -42.78  19.00-180.00  130
 43  \w    -51.00 -20.00   0.50    0.32    --  -96.00  45.00 -30.00   62
 44  \w    -26.00  38.00   0.50    0.09    --  -42.78  18.00 128.00  128
;
_diffrn_measurement_device 'four-circle diffractometer'
_diffrn_measurement_device_type 'XtaLAB Synergy, Dualflex, HyPix'
_diffrn_measurement_method '\w scans'
_diffrn_orient_matrix_type 'CrysAlisPro convention (1999,Acta A55,543-557)'
_diffrn_orient_matrix_UB_11 -0.1394813000
_diffrn_orient_matrix_UB_12 -0.0332961000
_diffrn_orient_matrix_UB_13 -0.0174970000
_diffrn_orient_matrix_UB_21 -0.0154353000
_diffrn_orient_matrix_UB_22 -0.0328231000
_diffrn_orient_matrix_UB_23 0.0741444000
_diffrn_orient_matrix_UB_31 -0.0272689000
_diffrn_orient_matrix_UB_32 0.1892272000
_diffrn_orient_matrix_UB_33 0.0097651000
_diffrn_radiation_monochromator mirror
_diffrn_radiation_probe x-ray
_diffrn_radiation_type 'Cu K\a'
_diffrn_radiation_wavelength 1.54184
_diffrn_reflns_av_R_equivalents 0.0225
_diffrn_reflns_av_unetI/netI 0.0123
_diffrn_reflns_Laue_measured_fraction_full 1.000
_diffrn_reflns_Laue_measured_fraction_max 0.997
_diffrn_reflns_limit_h_max 13
_diffrn_reflns_limit_h_min -13
_diffrn_reflns_limit_k_max 10
_diffrn_reflns_limit_k_min -7
_diffrn_reflns_limit_l_max 24
_diffrn_reflns_limit_l_min -25
_diffrn_reflns_number 27642
_diffrn_reflns_point_group_measured_fraction_full 1.000
_diffrn_reflns_point_group_measured_fraction_max 0.997
_diffrn_reflns_theta_full 67.684
_diffrn_reflns_theta_max 80.065
_diffrn_reflns_theta_min 4.103
_diffrn_source 'micro-focus sealed X-ray tube'
_diffrn_source_type 'PhotonJet (Cu) X-ray Source'
_exptl_absorpt_coefficient_mu 3.298
_exptl_absorpt_correction_T_max 1.000
_exptl_absorpt_correction_T_min 0.223
_exptl_absorpt_correction_type gaussian
_exptl_absorpt_process_details
;
CrysAlisPro 1.171.43.117a (Rigaku Oxford Diffraction, 2024)
Numerical absorption correction based on gaussian integration over
a multifaceted crystal model
Empirical absorption correction using spherical harmonics,
implemented in SCALE3 ABSPACK scaling algorithm.
;
_exptl_crystal_colour red
_exptl_crystal_density_diffrn 1.608
_exptl_crystal_density_method 'not measured'
_exptl_crystal_description block
_exptl_crystal_F_000 848
_exptl_crystal_size_max 0.35
_exptl_crystal_size_mid 0.25
_exptl_crystal_size_min 0.20
_refine_diff_density_max 0.331
_refine_diff_density_min -0.279
_refine_diff_density_rms 0.052
_refine_ls_extinction_method none
_refine_ls_goodness_of_fit_ref 1.072
_refine_ls_hydrogen_treatment refall
_refine_ls_matrix_type full
_refine_ls_number_parameters 295
_refine_ls_number_reflns 3728
_refine_ls_number_restraints 0
_refine_ls_restrained_S_all 1.072
_refine_ls_R_factor_all 0.0265
_refine_ls_R_factor_gt 0.0263
_refine_ls_shift/su_max 0.001
_refine_ls_shift/su_mean 0.000
_refine_ls_structure_factor_coef Fsqd
_refine_ls_weighting_details 'w=1/[\s^2^(Fo^2^)+(0.0257P)^2^+1.5319P] where P=(Fo^2^+2Fc^2^)/3'
_refine_ls_weighting_scheme calc
_refine_ls_wR_factor_gt 0.0648
_refine_ls_wR_factor_ref 0.0650
_reflns_Friedel_coverage 0.000
_reflns_number_gt 3699
_reflns_number_total 3728
_reflns_threshold_expression 'I > 2\s(I)'
_cod_data_source_file d4dt01304b2.cif
_cod_data_source_block 4b
_cod_depositor_comments 'Adding full bibliography for 7716642--7716648.cif.'
_cod_original_cell_volume 1715.982(17)
_cod_database_code 7716643
_shelx_shelxl_version_number 2018/3
_chemical_oxdiff_formula 'Ni Cl F2 N2 C20 H15'
_chemical_oxdiff_usercomment TAR-96
_shelx_space_group_comment
;
The symmetry employed for this shelxl refinement is uniquely defined
by the following loop, which should always be used as a source of
symmetry information in preference to the above space-group names.
They are only intended as comments.
;
_shelx_estimated_absorpt_t_max 0.558
_shelx_estimated_absorpt_t_min 0.391
_olex2_refinement_description
;
;
_olex2_submission_special_instructions 'No special instructions were received'
_oxdiff_exptl_absorpt_empirical_details
;
Empirical correction (ABSPACK) includes:
- Absorption correction using spherical harmonics
- Frame scaling
;
_oxdiff_exptl_absorpt_empirical_full_max 1.176
_oxdiff_exptl_absorpt_empirical_full_min 0.901

loop_
_space_group_symop_operation_xyz
'x, y, z'
'-x, y+1/2, -z+1/2'
'-x, -y, -z'
'x, -y-1/2, z-1/2'

loop_
_atom_site_label
_atom_site_type_symbol
_atom_site_fract_x
_atom_site_fract_y
_atom_site_fract_z
_atom_site_U_iso_or_equiv
_atom_site_adp_type
_atom_site_occupancy
_atom_site_site_symmetry_order
_atom_site_calc_flag
_atom_site_refinement_flags_posn
_atom_site_refinement_flags_adp
_atom_site_refinement_flags_occupancy
_atom_site_disorder_assembly
_atom_site_disorder_group
Ni1 Ni 0.34124(2) 0.21857(3) 0.63689(2) 0.01222(7) Uani 1 1 d . . . . .
Cl1 Cl 0.30511(3) 0.12020(4) 0.53526(2) 0.01936(9) Uani 1 1 d . . . . .
N1 N 0.53733(10) 0.44559(15) 0.60147(6) 0.0123(2) Uani 1 1 d . . . . .
C1 C 0.41552(12) 0.42041(17) 0.61016(6) 0.0125(2) Uani 1 1 d . . . . .
N2 N 0.35979(11) 0.56706(15) 0.58804(6) 0.0130(2) Uani 1 1 d . . . . .
C2 C 0.44505(13) 0.68053(18) 0.56518(7) 0.0149(3) Uani 1 1 d . . . . .
H2 H 0.4199(18) 0.790(3) 0.5481(9) 0.019(5) Uiso 1 1 d . . . . .
C3 C 0.55661(13) 0.60410(18) 0.57383(7) 0.0146(3) Uani 1 1 d . . . . .
H3 H 0.6322(18) 0.640(2) 0.5620(9) 0.018(4) Uiso 1 1 d . . . . .
C4 C 0.63616(12) 0.33003(18) 0.62111(7) 0.0127(3) Uani 1 1 d . . . . .
C5 C 0.62823(13) 0.16096(18) 0.60215(7) 0.0149(3) Uani 1 1 d . . . . .
H5 H 0.5579(18) 0.122(2) 0.5744(9) 0.019(5) Uiso 1 1 d . . . . .
C6 C 0.72468(14) 0.05107(19) 0.62321(7) 0.0168(3) Uani 1 1 d . . . . .
H6 H 0.7226(17) -0.064(2) 0.6106(9) 0.016(4) Uiso 1 1 d . . . . .
C7 C 0.82566(13) 0.11519(19) 0.66222(7) 0.0176(3) Uani 1 1 d . . . . .
F7 F 0.91954(8) 0.00776(12) 0.68407(5) 0.0252(2) Uani 1 1 d . . . . .
C8 C 0.83628(14) 0.28278(19) 0.68050(7) 0.0179(3) Uani 1 1 d . . . . .
H8 H 0.9053(18) 0.322(2) 0.7066(9) 0.019(5) Uiso 1 1 d . . . . .
C9 C 0.73935(13) 0.39179(18) 0.65956(7) 0.0147(3) Uani 1 1 d . . . . .
H9 H 0.7435(18) 0.507(3) 0.6719(9) 0.020(5) Uiso 1 1 d . . . . .
C10 C 0.23013(13) 0.60459(17) 0.58859(7) 0.0143(3) Uani 1 1 d . . . . .
C11 C 0.17540(13) 0.58990(18) 0.64795(7) 0.0155(3) Uani 1 1 d . . . . .
H11 H 0.2238(17) 0.560(2) 0.6891(9) 0.016(4) Uiso 1 1 d . . . . .
C12 C 0.04943(14) 0.62452(18) 0.64896(8) 0.0173(3) Uani 1 1 d . . . . .
H12 H 0.0071(18) 0.615(2) 0.6894(10) 0.021(5) Uiso 1 1 d . . . . .
C13 C -0.01618(13) 0.67515(19) 0.59040(8) 0.0179(3) Uani 1 1 d . . . . .
F13 F -0.13946(8) 0.70468(12) 0.59146(5) 0.0246(2) Uani 1 1 d . . . . .
C14 C 0.03686(14) 0.6968(2) 0.53138(8) 0.0221(3) Uani 1 1 d . . . . .
H14 H -0.011(2) 0.732(3) 0.4924(12) 0.035(6) Uiso 1 1 d . . . . .
C15 C 0.16257(14) 0.6599(2) 0.53053(7) 0.0194(3) Uani 1 1 d . . . . .
H15 H 0.2027(19) 0.669(3) 0.4906(10) 0.027(5) Uiso 1 1 d . . . . .
C16 C 0.33863(14) 0.25394(19) 0.73840(7) 0.0165(3) Uani 1 1 d . . . . .
H16 H 0.3551(18) 0.358(3) 0.7604(9) 0.020(5) Uiso 1 1 d . . . . .
C17 C 0.21880(14) 0.1924(2) 0.71462(7) 0.0182(3) Uani 1 1 d . . . . .
H17 H 0.142(2) 0.254(3) 0.7168(11) 0.030(5) Uiso 1 1 d . . . . .
C18 C 0.23713(14) 0.03527(19) 0.68456(7) 0.0179(3) Uani 1 1 d . . . . .
H18 H 0.1741(19) -0.031(3) 0.6607(10) 0.027(5) Uiso 1 1 d . . . . .
C19 C 0.36683(14) -0.01101(18) 0.69698(7) 0.0171(3) Uani 1 1 d . . . . .
H19 H 0.4023(19) -0.111(3) 0.6817(10) 0.025(5) Uiso 1 1 d . . . . .
C20 C 0.42875(13) 0.12181(19) 0.73064(7) 0.0166(3) Uani 1 1 d . . . . .
H20 H 0.5150(19) 0.130(2) 0.7438(9) 0.019(5) Uiso 1 1 d . . . . .

loop_
_atom_site_aniso_label
_atom_site_aniso_U_11
_atom_site_aniso_U_22
_atom_site_aniso_U_33
_atom_site_aniso_U_23
_atom_site_aniso_U_13
_atom_site_aniso_U_12
Ni1 0.01312(12) 0.01037(12) 0.01325(12) 0.00142(8) 0.00172(9) -0.00120(8)
Cl1 0.02504(17) 0.01818(17) 0.01435(16) 0.00020(12) -0.00080(12) -0.00506(13)
N1 0.0120(5) 0.0112(5) 0.0139(5) 0.0003(4) 0.0022(4) -0.0001(4)
C1 0.0134(6) 0.0123(6) 0.0120(6) -0.0011(5) 0.0018(5) 0.0008(5)
N2 0.0126(5) 0.0112(5) 0.0154(5) 0.0011(4) 0.0023(4) -0.0003(4)
C2 0.0165(6) 0.0120(6) 0.0164(6) 0.0014(5) 0.0020(5) -0.0010(5)
C3 0.0155(6) 0.0130(6) 0.0154(6) 0.0006(5) 0.0031(5) -0.0025(5)
C4 0.0121(6) 0.0141(6) 0.0124(6) 0.0014(5) 0.0037(5) 0.0014(5)
C5 0.0144(6) 0.0149(7) 0.0155(6) -0.0005(5) 0.0018(5) 0.0000(5)
C6 0.0185(7) 0.0143(7) 0.0178(6) -0.0009(5) 0.0029(5) 0.0024(5)
C7 0.0151(6) 0.0193(7) 0.0183(7) 0.0014(5) 0.0011(5) 0.0059(5)
F7 0.0205(4) 0.0221(5) 0.0314(5) -0.0011(4) -0.0065(4) 0.0091(4)
C8 0.0143(6) 0.0203(7) 0.0185(7) -0.0007(6) -0.0016(5) -0.0003(5)
C9 0.0152(6) 0.0137(7) 0.0155(6) -0.0008(5) 0.0025(5) -0.0011(5)
C10 0.0129(6) 0.0105(6) 0.0192(7) 0.0006(5) 0.0013(5) 0.0006(5)
C11 0.0156(6) 0.0127(6) 0.0182(7) 0.0012(5) 0.0020(5) 0.0010(5)
C12 0.0171(7) 0.0138(7) 0.0216(7) -0.0001(5) 0.0047(5) 0.0006(5)
C13 0.0108(6) 0.0152(7) 0.0277(8) 0.0000(6) 0.0013(5) 0.0020(5)
F13 0.0116(4) 0.0262(5) 0.0358(5) 0.0029(4) 0.0024(3) 0.0047(3)
C14 0.0178(7) 0.0245(8) 0.0232(8) 0.0052(6) -0.0024(6) 0.0031(6)
C15 0.0180(7) 0.0225(7) 0.0180(7) 0.0035(6) 0.0028(5) 0.0024(6)
C16 0.0215(7) 0.0139(7) 0.0144(6) 0.0011(5) 0.0039(5) 0.0001(5)
C17 0.0164(7) 0.0195(7) 0.0197(7) 0.0055(6) 0.0067(5) 0.0008(5)
C18 0.0195(7) 0.0159(7) 0.0185(7) 0.0056(5) 0.0021(5) -0.0046(5)
C19 0.0232(7) 0.0123(6) 0.0161(6) 0.0033(5) 0.0036(5) 0.0019(5)
C20 0.0164(7) 0.0181(7) 0.0151(6) 0.0028(5) 0.0003(5) 0.0021(5)

loop_
_atom_type_symbol
_atom_type_description
_atom_type_scat_dispersion_real
_atom_type_scat_dispersion_imag
_atom_type_scat_source
C C 0.0181 0.0091 'International Tables Vol C Tables 4.2.6.8 and 6.1.1.4'
H H 0.0000 0.0000 'International Tables Vol C Tables 4.2.6.8 and 6.1.1.4'
N N 0.0311 0.0180 'International Tables Vol C Tables 4.2.6.8 and 6.1.1.4'
F F 0.0727 0.0534 'International Tables Vol C Tables 4.2.6.8 and 6.1.1.4'
Cl Cl 0.3639 0.7018 'International Tables Vol C Tables 4.2.6.8 and 6.1.1.4'
Ni Ni -3.0029 0.5091 'International Tables Vol C Tables 4.2.6.8 and 6.1.1.4'

loop_
_exptl_crystal_face_index_h
_exptl_crystal_face_index_k
_exptl_crystal_face_index_l
_exptl_crystal_face_perp_dist
0 1 -2 0.1236
0 -1 2 0.1156
0 0 -1 0.0990
0 0 1 0.1028
-1 2 -2 0.1323
1 -2 2 0.1350
-1 2 0 0.1650
0 -1 -1 0.1694
-1 2 1 0.1751
-1 0 2 0.1178
1 0 -2 0.1178
2 0 -1 0.1266
-2 0 1 0.1190
2 2 -1 0.1868
0 1 5 0.1241
1 -1 5 0.1021
-3 0 -5 0.1305
1 3 5 0.1597
3 -1 5 0.1124
-5 1 -1 0.1293
5 -1 1 0.1165
1 5 3 0.1640
-1 0 5 0.0972
1 -5 1 0.1562
-3 1 -11 0.1122

loop_
_geom_angle_atom_site_label_1
_geom_angle_atom_site_label_2
_geom_angle_atom_site_label_3
_geom_angle
_geom_angle_site_symmetry_1
_geom_angle_site_symmetry_3
_geom_angle_publ_flag
C1 Ni1 Cl1 94.42(4) . . ?
C1 Ni1 C16 102.33(6) . . ?
C1 Ni1 C17 126.58(6) . . ?
C1 Ni1 C18 164.93(6) . . ?
C1 Ni1 C19 145.60(6) . . ?
C1 Ni1 C20 112.54(6) . . ?
C16 Ni1 Cl1 162.73(4) . . ?
C16 Ni1 C17 39.40(6) . . ?
C16 Ni1 C18 65.62(6) . . ?
C16 Ni1 C19 64.98(6) . . ?
C16 Ni1 C20 39.86(5) . . ?
C17 Ni1 Cl1 125.25(4) . . ?
C17 Ni1 C19 64.67(6) . . ?
C17 Ni1 C20 65.28(6) . . ?
C18 Ni1 Cl1 97.16(4) . . ?
C18 Ni1 C17 38.35(6) . . ?
C18 Ni1 C19 39.31(6) . . ?
C18 Ni1 C20 64.67(6) . . ?
C19 Ni1 Cl1 103.00(4) . . ?
C20 Ni1 Cl1 135.47(4) . . ?
C20 Ni1 C19 37.16(6) . . ?
C1 N1 C3 111.46(11) . . ?
C1 N1 C4 125.30(12) . . ?
C3 N1 C4 123.16(11) . . ?
N1 C1 Ni1 127.15(10) . . ?
N1 C1 N2 103.77(11) . . ?
N2 C1 Ni1 128.71(10) . . ?
C1 N2 C2 111.64(11) . . ?
C1 N2 C10 125.21(12) . . ?
C2 N2 C10 123.14(12) . . ?
N2 C2 H2 121.5(12) . . ?
C3 C2 N2 106.34(12) . . ?
C3 C2 H2 132.2(12) . . ?
N1 C3 H3 123.3(12) . . ?
C2 C3 N1 106.79(12) . . ?
C2 C3 H3 129.7(12) . . ?
C5 C4 N1 120.76(12) . . ?
C9 C4 N1 118.07(12) . . ?
C9 C4 C5 121.17(13) . . ?
C4 C5 H5 119.8(12) . . ?
C4 C5 C6 119.38(13) . . ?
C6 C5 H5 120.8(12) . . ?
C5 C6 H6 121.4(11) . . ?
C7 C6 C5 118.32(14) . . ?
C7 C6 H6 120.3(11) . . ?
F7 C7 C6 118.70(13) . . ?
F7 C7 C8 118.14(13) . . ?
C8 C7 C6 123.17(14) . . ?
C7 C8 H8 121.0(12) . . ?
C7 C8 C9 118.23(13) . . ?
C9 C8 H8 120.8(12) . . ?
C4 C9 C8 119.71(13) . . ?
C4 C9 H9 120.2(12) . . ?
C8 C9 H9 120.1(12) . . ?
C11 C10 N2 119.07(12) . . ?
C11 C10 C15 121.17(13) . . ?
C15 C10 N2 119.72(13) . . ?
C10 C11 H11 121.2(11) . . ?
C10 C11 C12 119.59(13) . . ?
C12 C11 H11 119.2(11) . . ?
C11 C12 H12 122.3(11) . . ?
C13 C12 C11 118.10(14) . . ?
C13 C12 H12 119.6(11) . . ?
C12 C13 C14 123.47(14) . . ?
F13 C13 C12 117.71(13) . . ?
F13 C13 C14 118.82(13) . . ?
C13 C14 H14 121.2(15) . . ?
C13 C14 C15 118.09(14) . . ?
C15 C14 H14 120.7(15) . . ?
C10 C15 C14 119.51(14) . . ?
C10 C15 H15 119.2(13) . . ?
C14 C15 H15 121.3(13) . . ?
Ni1 C16 H16 124.3(12) . . ?
C17 C16 Ni1 73.60(8) . . ?
C17 C16 H16 125.5(12) . . ?
C17 C16 C20 108.56(13) . . ?
C20 C16 Ni1 73.95(8) . . ?
C20 C16 H16 125.5(12) . . ?
Ni1 C17 H17 125.0(13) . . ?
C16 C17 Ni1 66.99(8) . . ?
C16 C17 H17 124.8(13) . . ?
C18 C17 Ni1 69.52(8) . . ?
C18 C17 C16 106.62(13) . . ?
C18 C17 H17 128.5(13) . . ?
Ni1 C18 H18 122.3(12) . . ?
C17 C18 Ni1 72.13(8) . . ?
C17 C18 H18 125.5(13) . . ?
C17 C18 C19 108.82(13) . . ?
C19 C18 Ni1 72.75(8) . . ?
C19 C18 H18 125.7(13) . . ?
Ni1 C19 H19 123.3(12) . . ?
C18 C19 Ni1 67.93(8) . . ?
C18 C19 H19 124.9(13) . . ?
C20 C19 Ni1 70.87(8) . . ?
C20 C19 C18 107.98(13) . . ?
C20 C19 H19 127.0(13) . . ?
Ni1 C20 H20 123.7(12) . . ?
C16 C20 Ni1 66.19(8) . . ?
C16 C20 H20 125.1(12) . . ?
C19 C20 Ni1 71.97(8) . . ?
C19 C20 C16 107.43(13) . . ?
C19 C20 H20 127.4(12) . . ?

loop_
_geom_bond_atom_site_label_1
_geom_bond_atom_site_label_2
_geom_bond_distance
_geom_bond_site_symmetry_2
_geom_bond_publ_flag
Ni1 Cl1 2.1905(4) . ?
Ni1 C1 1.8879(14) . ?
Ni1 C16 2.0666(14) . ?
Ni1 C17 2.1539(14) . ?
Ni1 C18 2.1201(14) . ?
Ni1 C19 2.1848(14) . ?
Ni1 C20 2.1708(14) . ?
N1 C1 1.3608(17) . ?
N1 C3 1.3949(18) . ?
N1 C4 1.4338(17) . ?
C1 N2 1.3624(18) . ?
N2 C2 1.3959(18) . ?
N2 C10 1.4353(17) . ?
C2 H2 0.96(2) . ?
C2 C3 1.347(2) . ?
C3 H3 0.92(2) . ?
C4 C5 1.391(2) . ?
C4 C9 1.3867(19) . ?
C5 H5 0.95(2) . ?
C5 C6 1.393(2) . ?
C6 H6 0.95(2) . ?
C6 C7 1.381(2) . ?
C7 F7 1.3651(16) . ?
C7 C8 1.377(2) . ?
C8 H8 0.92(2) . ?
C8 C9 1.392(2) . ?
C9 H9 0.94(2) . ?
C10 C11 1.388(2) . ?
C10 C15 1.390(2) . ?
C11 H11 0.966(18) . ?
C11 C12 1.392(2) . ?
C12 H12 0.98(2) . ?
C12 C13 1.378(2) . ?
C13 F13 1.3566(16) . ?
C13 C14 1.379(2) . ?
C14 H14 0.94(2) . ?
C14 C15 1.393(2) . ?
C15 H15 0.95(2) . ?
C16 H16 0.94(2) . ?
C16 C17 1.425(2) . ?
C16 C20 1.448(2) . ?
C17 H17 0.96(2) . ?
C17 C18 1.404(2) . ?
C18 H18 0.95(2) . ?
C18 C19 1.449(2) . ?
C19 H19 0.94(2) . ?
C19 C20 1.388(2) . ?
C20 H20 0.95(2) . ?

loop_
_geom_torsion_atom_site_label_1
_geom_torsion_atom_site_label_2
_geom_torsion_atom_site_label_3
_geom_torsion_atom_site_label_4
_geom_torsion
_geom_torsion_site_symmetry_1
_geom_torsion_site_symmetry_2
_geom_torsion_site_symmetry_3
_geom_torsion_site_symmetry_4
_geom_torsion_publ_flag
Ni1 C1 N2 C2 -172.53(10) . . . . ?
Ni1 C1 N2 C10 8.4(2) . . . . ?
Ni1 C16 C17 C18 58.43(10) . . . . ?
Ni1 C16 C20 C19 -60.45(10) . . . . ?
Ni1 C17 C18 C19 63.96(10) . . . . ?
Ni1 C18 C19 C20 59.78(10) . . . . ?
Ni1 C19 C20 C16 56.83(10) . . . . ?
Cl1 Ni1 C1 N1 -88.22(12) . . . . ?
Cl1 Ni1 C1 N2 83.64(12) . . . . ?
N1 C1 N2 C2 0.79(15) . . . . ?
N1 C1 N2 C10 -178.29(12) . . . . ?
N1 C4 C5 C6 -178.66(12) . . . . ?
N1 C4 C9 C8 178.95(12) . . . . ?
C1 N1 C3 C2 0.24(16) . . . . ?
C1 N1 C4 C5 51.51(19) . . . . ?
C1 N1 C4 C9 -128.36(14) . . . . ?
C1 N2 C2 C3 -0.67(16) . . . . ?
C1 N2 C10 C11 53.84(19) . . . . ?
C1 N2 C10 C15 -128.18(15) . . . . ?
N2 C2 C3 N1 0.25(15) . . . . ?
N2 C10 C11 C12 -179.43(13) . . . . ?
N2 C10 C15 C14 -179.77(14) . . . . ?
C2 N2 C10 C11 -125.14(15) . . . . ?
C2 N2 C10 C15 52.84(19) . . . . ?
C3 N1 C1 Ni1 172.84(10) . . . . ?
C3 N1 C1 N2 -0.62(14) . . . . ?
C3 N1 C4 C5 -132.06(14) . . . . ?
C3 N1 C4 C9 48.07(18) . . . . ?
C4 N1 C1 Ni1 -10.38(19) . . . . ?
C4 N1 C1 N2 176.16(12) . . . . ?
C4 N1 C3 C2 -176.63(12) . . . . ?
C4 C5 C6 C7 -0.3(2) . . . . ?
C5 C4 C9 C8 -0.9(2) . . . . ?
C5 C6 C7 F7 178.83(13) . . . . ?
C5 C6 C7 C8 -0.9(2) . . . . ?
C6 C7 C8 C9 1.2(2) . . . . ?
C7 C8 C9 C4 -0.3(2) . . . . ?
F7 C7 C8 C9 -178.55(13) . . . . ?
C9 C4 C5 C6 1.2(2) . . . . ?
C10 N2 C2 C3 178.43(12) . . . . ?
C10 C11 C12 C13 -1.0(2) . . . . ?
C11 C10 C15 C14 -1.8(2) . . . . ?
C11 C12 C13 F13 178.44(13) . . . . ?
C11 C12 C13 C14 -1.5(2) . . . . ?
C12 C13 C14 C15 2.2(2) . . . . ?
C13 C14 C15 C10 -0.5(2) . . . . ?
F13 C13 C14 C15 -177.67(14) . . . . ?
C15 C10 C11 C12 2.6(2) . . . . ?
C16 Ni1 C1 N1 96.04(12) . . . . ?
C16 Ni1 C1 N2 -92.11(13) . . . . ?
C16 C17 C18 Ni1 -56.84(10) . . . . ?
C16 C17 C18 C19 7.11(16) . . . . ?
C17 Ni1 C1 N1 130.68(11) . . . . ?
C17 Ni1 C1 N2 -57.47(14) . . . . ?
C17 C16 C20 Ni1 66.02(10) . . . . ?
C17 C16 C20 C19 5.56(16) . . . . ?
C17 C18 C19 Ni1 -63.56(10) . . . . ?
C17 C18 C19 C20 -3.77(16) . . . . ?
C18 Ni1 C1 N1 131.6(2) . . . . ?
C18 Ni1 C1 N2 -56.5(3) . . . . ?
C18 C19 C20 Ni1 -57.95(10) . . . . ?
C18 C19 C20 C16 -1.12(16) . . . . ?
C19 Ni1 C1 N1 32.59(18) . . . . ?
C19 Ni1 C1 N2 -155.56(11) . . . . ?
C20 Ni1 C1 N1 55.51(13) . . . . ?
C20 Ni1 C1 N2 -132.64(12) . . . . ?
C20 C16 C17 Ni1 -66.24(10) . . . . ?
C20 C16 C17 C18 -7.81(16) . . . . ?

loop_
_exptl_oxdiff_crystal_face_indexfrac_h
_exptl_oxdiff_crystal_face_indexfrac_k
_exptl_oxdiff_crystal_face_indexfrac_l
_exptl_oxdiff_crystal_face_x
_exptl_oxdiff_crystal_face_y
_exptl_oxdiff_crystal_face_z
0.0000 1.0000 -2.0000 0.0017 -0.1811 0.1697
-0.0000 -1.0000 2.0000 -0.0017 0.1811 -0.1697
0.0000 -0.0000 -1.0000 0.0175 -0.0741 -0.0098
-0.0000 0.0000 1.0000 -0.0175 0.0741 0.0098
-1.0000 2.0000 -2.0000 0.1079 -0.1985 0.3862
1.0000 -2.0000 2.0000 -0.1079 0.1985 -0.3862
-1.0000 2.0000 0.0000 0.0729 -0.0502 0.4057
0.0000 -1.0000 -1.0000 0.0508 -0.0413 -0.1990
-1.0000 2.0000 1.0000 0.0554 0.0239 0.4155
-1.0000 0.0000 2.0000 0.1045 0.1637 0.0468
1.0000 -0.0000 -2.0000 -0.1045 -0.1637 -0.0468
2.0000 0.0000 -1.0000 -0.2615 -0.1050 -0.0643
-2.0000 -0.0000 1.0000 0.2615 0.1050 0.0643
2.0000 2.0000 -1.0000 -0.3281 -0.1707 0.3142
-0.0000 1.0000 5.0000 -0.1208 0.3379 0.2381
1.0000 -1.0000 5.0000 -0.1937 0.3881 -0.1677
-3.0000 -0.0000 -5.0000 0.5059 -0.3244 0.0330
1.0000 3.0000 5.0000 -0.3269 0.2568 0.5892
3.0000 -1.0000 5.0000 -0.4726 0.3572 -0.2222
-5.0000 1.0000 -1.0000 0.6816 -0.0298 0.3158
5.0000 -1.0000 1.0000 -0.6816 0.0298 -0.3158
1.0000 5.0000 3.0000 -0.3585 0.0429 0.9482
-1.0000 0.0000 5.0000 0.0520 0.3862 0.0761
1.0000 -5.0000 1.0000 0.0095 0.2228 -0.9636
-3.0000 1.0000 -11.0000 0.5776 -0.8021 0.1636
